data_4087761
loop_
_publ_author_name
'Zhang, Shou-Kun'
'Yang, Xin-Yan'
'Zhao, Xue-Mei'
'Li, Peng-Xiang'
'Niu, Jun-Long'
'Song, Mao-Ping'

_publ_section_title
;
 Palladium-Catalyzed Selective \b-Arylation of Aliphatic Amides Using a
 Removable N,O-Bidentate Auxiliary
;
_journal_issue 17
_journal_name_full Organometallics
_journal_page_first 4331
_journal_paper_doi 10.1021/acs.organomet.5b00581
_journal_volume 34
_journal_year 2015
_chemical_formula_moiety 'C14 H14 N2 O2'
_chemical_formula_sum 'C14 H14 N2 O2'
_chemical_formula_weight 242.27
_space_group_crystal_system monoclinic
_space_group_IT_number 14
_space_group_name_Hall '-P 2yn'
_space_group_name_H-M_alt 'P 1 21/n 1'
_atom_sites_solution_hydrogens mixed
_atom_sites_solution_primary direct
_audit_creation_date 2015-07-06
_audit_creation_method
;
Olex2 1.2
(compiled 2015.01.26 svn.r3150 for OlexSys, GUI svn.r4998)
;
_cell_angle_alpha 90
_cell_angle_beta 95.504(6)
_cell_angle_gamma 90
_cell_formula_units_Z 4
_cell_length_a 13.7515(8)
_cell_length_b 4.7970(3)
_cell_length_c 18.4272(12)
_cell_measurement_reflns_used 1203
_cell_measurement_temperature 291(2)
_cell_measurement_theta_max 26.2981
_cell_measurement_theta_min 3.0692
_cell_volume 1209.96(13)
_computing_cell_refinement
;
CrysAlisPro, Agilent Technologies,
Version 1.171.36.21 (release 14-08-2012 CrysAlis171 .NET)
(compiled Sep 14 2012,17:21:16)
;
_computing_data_collection
;
CrysAlisPro, Agilent Technologies,
Version 1.171.36.21 (release 14-08-2012 CrysAlis171 .NET)
(compiled Sep 14 2012,17:21:16)
;
_computing_data_reduction
;
CrysAlisPro, Agilent Technologies,
Version 1.171.36.21 (release 14-08-2012 CrysAlis171 .NET)
(compiled Sep 14 2012,17:21:16)
;
_computing_molecular_graphics 'Olex2 (Dolomanov et al., 2009)'
_computing_publication_material 'Olex2 (Dolomanov et al., 2009)'
_computing_structure_refinement 'ShelXL (Sheldrick, 2008)'
_computing_structure_solution 'ShelXS (Sheldrick, 2008)'
_diffrn_ambient_temperature 291.15
_diffrn_detector_area_resol_mean 16.2312
_diffrn_measured_fraction_theta_full 0.998
_diffrn_measured_fraction_theta_max 0.998
_diffrn_measurement_details
;
#__ type_ start__ end____ width___ exp.time_
  1 omega   -1.00   25.00   1.0000    6.0000
omega____ theta____ kappa____ phi______ frames
    -      -17.2885  -99.0000 -180.0000 26

#__ type_ start__ end____ width___ exp.time_
  2 omega   -3.00   89.00   1.0000    6.0000
omega____ theta____ kappa____ phi______ frames
    -       19.8666   37.0000   30.0000 92

#__ type_ start__ end____ width___ exp.time_
  3 omega   -6.00   85.00   1.0000    6.0000
omega____ theta____ kappa____ phi______ frames
    -       19.8666   37.0000  120.0000 91

#__ type_ start__ end____ width___ exp.time_
  4 omega  -49.00  -12.00   1.0000    6.0000
omega____ theta____ kappa____ phi______ frames
    -       19.8666  -57.0000  -30.0000 37
;
_diffrn_measurement_device_type 'Xcalibur, Eos, Gemini'
_diffrn_measurement_method '\w scans'
_diffrn_orient_matrix_UB_11 0.0367595000
_diffrn_orient_matrix_UB_12 0.0204800000
_diffrn_orient_matrix_UB_13 -0.0239739000
_diffrn_orient_matrix_UB_21 -0.0357349000
_diffrn_orient_matrix_UB_22 -0.0104338000
_diffrn_orient_matrix_UB_23 -0.0303023000
_diffrn_orient_matrix_UB_31 -0.0076580000
_diffrn_orient_matrix_UB_32 0.1460762000
_diffrn_orient_matrix_UB_33 0.0011580000
_diffrn_radiation_monochromator graphite
_diffrn_radiation_type MoK\a
_diffrn_radiation_wavelength 0.71073
_diffrn_reflns_av_R_equivalents 0.0249
_diffrn_reflns_av_unetI/netI 0.0353
_diffrn_reflns_Laue_measured_fraction_full 0.998
_diffrn_reflns_Laue_measured_fraction_max 0.998
_diffrn_reflns_limit_h_max 17
_diffrn_reflns_limit_h_min -17
_diffrn_reflns_limit_k_max 4
_diffrn_reflns_limit_k_min -5
_diffrn_reflns_limit_l_max 23
_diffrn_reflns_limit_l_min -19
_diffrn_reflns_number 5203
_diffrn_reflns_point_group_measured_fraction_full 0.998
_diffrn_reflns_point_group_measured_fraction_max 0.998
_diffrn_reflns_theta_full 25.242
_diffrn_reflns_theta_max 26.355
_diffrn_reflns_theta_min 3.517
_diffrn_source 'Enhance (Mo) X-ray Source'
_exptl_absorpt_coefficient_mu 0.091
_exptl_absorpt_correction_T_max 1.00000
_exptl_absorpt_correction_T_min 0.93813
_exptl_absorpt_correction_type multi-scan
_exptl_absorpt_process_details
;
CrysAlisPro, Agilent Technologies,
Version 1.171.36.21 (release 14-08-2012 CrysAlis171 .NET)
(compiled Sep 14 2012,17:21:16)
Empirical absorption correction using spherical harmonics,
 implemented in SCALE3 ABSPACK scaling algorithm.
;
_exptl_crystal_colour
;
;
_exptl_crystal_density_diffrn 1.330
_exptl_crystal_description
;
;
_exptl_crystal_F_000 512
_exptl_crystal_size_max 0.4
_exptl_crystal_size_mid 0.22
_exptl_crystal_size_min 0.2
_refine_diff_density_max 0.134
_refine_diff_density_min -0.159
_refine_diff_density_rms 0.033
_refine_ls_extinction_method none
_refine_ls_goodness_of_fit_ref 1.035
_refine_ls_hydrogen_treatment mixed
_refine_ls_matrix_type full
_refine_ls_number_parameters 167
_refine_ls_number_reflns 2443
_refine_ls_number_restraints 0
_refine_ls_restrained_S_all 1.035
_refine_ls_R_factor_all 0.0671
_refine_ls_R_factor_gt 0.0436
_refine_ls_shift/su_max 0.001
_refine_ls_shift/su_mean 0.000
_refine_ls_structure_factor_coef Fsqd
_refine_ls_weighting_details 'w=1/[\s^2^(Fo^2^)+(0.0453P)^2^+0.1077P] where P=(Fo^2^+2Fc^2^)/3'
_refine_ls_weighting_scheme calc
_refine_ls_wR_factor_gt 0.0948
_refine_ls_wR_factor_ref 0.1072
_reflns_Friedel_coverage 0.000
_reflns_number_gt 1745
_reflns_number_total 2443
_reflns_threshold_expression 'I > 2\s(I)'
_cod_data_source_file om5b00581_si_002.cif
_cod_data_source_block complex-3aa
_cod_original_cell_volume 1209.96(14)
_cod_database_code 4087761
_chemical_oxdiff_formula C20H20N4O4
_shelx_space_group_comment
;
The symmetry employed for this shelxl refinement is uniquely defined
by the following loop, which should always be used as a source of
symmetry information in preference to the above space-group names.
They are only intended as comments.
;
_shelx_estimated_absorpt_t_max 0.982
_shelx_estimated_absorpt_t_min 0.965
_reflns_odcompleteness_completeness 99.71
_reflns_odcompleteness_iscentric 1
_reflns_odcompleteness_theta 26.32
_olex2_refinement_description
;
1. Fixed Uiso
 At 1.2 times of:
  All C(H) groups, All C(H,H) groups
2.a Secondary CH2 refined with riding coordinates:
 C7(H7A,H7B), C8(H8A,H8B)
2.b Aromatic/amide H refined with riding coordinates:
 C1(H1), C2(H2A), C3(H3), C4(H4), C10(H10), C11(H11), C12(H12), C13(H13),
 C14(H14)
;
_shelx_shelxl_version_number 2014/7
_olex2_submission_special_instructions 'No special instructions were received'

loop_
_space_group_symop_operation_xyz
'x, y, z'
'-x+1/2, y+1/2, -z+1/2'
'-x, -y, -z'
'x-1/2, -y-1/2, z-1/2'

loop_
_atom_site_label
_atom_site_type_symbol
_atom_site_fract_x
_atom_site_fract_y
_atom_site_fract_z
_atom_site_U_iso_or_equiv
_atom_site_adp_type
_atom_site_occupancy
_atom_site_site_symmetry_order
_atom_site_calc_flag
_atom_site_refinement_flags_posn
O1 O 0.78627(8) -0.2308(2) 0.71209(6) 0.0517(3) Uani 1 1 d .
O2 O 0.46708(9) -0.0107(3) 0.60151(7) 0.0665(4) Uani 1 1 d .
N1 N 0.74470(9) -0.3477(3) 0.65258(7) 0.0392(3) Uani 1 1 d .
N2 N 0.61809(9) -0.0425(3) 0.66305(7) 0.0388(3) Uani 1 1 d .
C1 C 0.78945(12) -0.5594(3) 0.62065(10) 0.0486(4) Uani 1 1 d .
H1 H 0.8481 -0.6288 0.6428 0.058 Uiso 1 1 calc R
C2 C 0.75060(13) -0.6731(4) 0.55690(10) 0.0509(4) Uani 1 1 d .
H2A H 0.7823 -0.8188 0.5357 0.061 Uiso 1 1 calc R
C3 C 0.66391(13) -0.5708(4) 0.52396(9) 0.0522(5) Uani 1 1 d .
H3 H 0.6374 -0.6435 0.4796 0.063 Uiso 1 1 calc R
C4 C 0.61672(12) -0.3605(4) 0.55701(8) 0.0467(4) Uani 1 1 d .
H4 H 0.5578 -0.2919 0.5352 0.056 Uiso 1 1 calc R
C5 C 0.65644(10) -0.2501(3) 0.62261(8) 0.0355(4) Uani 1 1 d .
C6 C 0.52559(11) 0.0674(3) 0.65078(8) 0.0417(4) Uani 1 1 d .
C7 C 0.50016(12) 0.2806(3) 0.70520(8) 0.0423(4) Uani 1 1 d .
H7A H 0.4588 0.4229 0.6809 0.051 Uiso 1 1 calc R
H7B H 0.5593 0.3697 0.7268 0.051 Uiso 1 1 calc R
C8 C 0.44693(13) 0.1426(3) 0.76483(9) 0.0500(4) Uani 1 1 d .
H8A H 0.3885 0.0520 0.7425 0.060 Uiso 1 1 calc R
H8B H 0.4887 -0.0003 0.7884 0.060 Uiso 1 1 calc R
C9 C 0.41860(12) 0.3431(3) 0.82165(9) 0.0428(4) Uani 1 1 d .
C10 C 0.32217(14) 0.4040(4) 0.82925(10) 0.0598(5) Uani 1 1 d .
H10 H 0.2734 0.3181 0.7987 0.072 Uiso 1 1 calc R
C11 C 0.29670(16) 0.5897(5) 0.88130(12) 0.0720(6) Uani 1 1 d .
H11 H 0.2312 0.6273 0.8859 0.086 Uiso 1 1 calc R
C12 C 0.36793(16) 0.7185(4) 0.92610(11) 0.0670(6) Uani 1 1 d .
H12 H 0.3510 0.8462 0.9607 0.080 Uiso 1 1 calc R
C13 C 0.46406(15) 0.6594(4) 0.91993(10) 0.0590(5) Uani 1 1 d .
H13 H 0.5125 0.7458 0.9507 0.071 Uiso 1 1 calc R
C14 C 0.48918(13) 0.4726(3) 0.86834(9) 0.0498(4) Uani 1 1 d .
H14 H 0.5547 0.4327 0.8648 0.060 Uiso 1 1 calc R
H2 H 0.6581(13) 0.014(3) 0.7012(10) 0.056(5) Uiso 1 1 d .

loop_
_atom_site_aniso_label
_atom_site_aniso_U_11
_atom_site_aniso_U_22
_atom_site_aniso_U_33
_atom_site_aniso_U_23
_atom_site_aniso_U_13
_atom_site_aniso_U_12
O1 0.0467(7) 0.0582(7) 0.0461(7) -0.0033(6) -0.0172(5) 0.0018(6)
O2 0.0410(7) 0.0939(10) 0.0603(8) -0.0249(7) -0.0167(6) 0.0099(7)
N1 0.0346(7) 0.0433(7) 0.0386(7) 0.0061(6) -0.0023(6) -0.0029(6)
N2 0.0331(7) 0.0485(8) 0.0334(7) -0.0016(6) -0.0038(6) -0.0024(6)
C1 0.0399(9) 0.0484(10) 0.0575(11) 0.0035(9) 0.0042(8) 0.0057(8)
C2 0.0490(10) 0.0514(10) 0.0544(11) -0.0042(9) 0.0158(9) -0.0035(9)
C3 0.0494(10) 0.0661(11) 0.0412(9) -0.0093(9) 0.0058(8) -0.0111(9)
C4 0.0375(9) 0.0626(11) 0.0389(9) -0.0047(8) -0.0023(7) -0.0015(8)
C5 0.0301(8) 0.0417(8) 0.0344(8) 0.0039(7) 0.0018(6) -0.0047(7)
C6 0.0337(8) 0.0511(9) 0.0391(9) 0.0011(8) -0.0028(7) -0.0008(7)
C7 0.0386(9) 0.0444(9) 0.0430(9) 0.0030(7) -0.0011(7) 0.0008(7)
C8 0.0518(10) 0.0452(9) 0.0536(10) 0.0010(8) 0.0089(9) -0.0043(8)
C9 0.0449(9) 0.0427(9) 0.0415(9) 0.0074(7) 0.0078(8) 0.0010(8)
C10 0.0461(10) 0.0706(12) 0.0621(12) -0.0019(10) 0.0023(9) 0.0034(9)
C11 0.0538(12) 0.0900(15) 0.0740(14) -0.0014(13) 0.0162(11) 0.0193(11)
C12 0.0767(15) 0.0700(13) 0.0569(12) -0.0065(10) 0.0198(11) 0.0113(11)
C13 0.0667(13) 0.0641(12) 0.0465(10) -0.0030(9) 0.0063(9) -0.0061(10)
C14 0.0431(9) 0.0539(10) 0.0529(10) 0.0024(9) 0.0072(8) 0.0002(8)

loop_
_atom_type_symbol
_atom_type_description
_atom_type_scat_dispersion_real
_atom_type_scat_dispersion_imag
_atom_type_scat_source
C C 0.0033 0.0016 'International Tables Vol C Tables 4.2.6.8 and 6.1.1.4'
H H 0.0000 0.0000 'International Tables Vol C Tables 4.2.6.8 and 6.1.1.4'
N N 0.0061 0.0033 'International Tables Vol C Tables 4.2.6.8 and 6.1.1.4'
O O 0.0106 0.0060 'International Tables Vol C Tables 4.2.6.8 and 6.1.1.4'

loop_
_geom_angle_atom_site_label_1
_geom_angle_atom_site_label_2
_geom_angle_atom_site_label_3
_geom_angle
O1 N1 C1 120.33(13)
O1 N1 C5 119.30(13)
C1 N1 C5 120.36(14)
C5 N2 H2 114.0(11)
C6 N2 C5 125.70(14)
C6 N2 H2 120.2(11)
N1 C1 H1 119.3
N1 C1 C2 121.39(16)
C2 C1 H1 119.3
C1 C2 H2A 120.3
C1 C2 C3 119.42(17)
C3 C2 H2A 120.3
C2 C3 H3 120.2
C4 C3 C2 119.54(16)
C4 C3 H3 120.2
C3 C4 H4 119.8
C3 C4 C5 120.33(16)
C5 C4 H4 119.8
N1 C5 N2 113.58(13)
N1 C5 C4 118.85(15)
N2 C5 C4 127.55(15)
O2 C6 N2 122.77(15)
O2 C6 C7 122.11(14)
N2 C6 C7 115.05(14)
C6 C7 H7A 109.6
C6 C7 H7B 109.6
C6 C7 C8 110.13(13)
H7A C7 H7B 108.1
C8 C7 H7A 109.6
C8 C7 H7B 109.6
C7 C8 H8A 108.9
C7 C8 H8B 108.9
H8A C8 H8B 107.7
C9 C8 C7 113.47(13)
C9 C8 H8A 108.9
C9 C8 H8B 108.9
C10 C9 C8 121.57(17)
C10 C9 C14 117.84(16)
C14 C9 C8 120.59(15)
C9 C10 H10 119.4
C9 C10 C11 121.25(19)
C11 C10 H10 119.4
C10 C11 H11 120.1
C12 C11 C10 119.81(19)
C12 C11 H11 120.1
C11 C12 H12 120.0
C11 C12 C13 119.92(19)
C13 C12 H12 120.0
C12 C13 H13 119.9
C12 C13 C14 120.11(19)
C14 C13 H13 119.9
C9 C14 H14 119.5
C13 C14 C9 121.05(16)
C13 C14 H14 119.5

loop_
_geom_bond_atom_site_label_1
_geom_bond_atom_site_label_2
_geom_bond_distance
O1 N1 1.3129(16)
O2 C6 1.2131(18)
N1 C1 1.351(2)
N1 C5 1.3672(19)
N2 C5 1.3786(19)
N2 C6 1.3753(19)
N2 H2 0.893(18)
C1 H1 0.9300
C1 C2 1.357(2)
C2 H2A 0.9300
C2 C3 1.375(2)
C3 H3 0.9300
C3 C4 1.373(2)
C4 H4 0.9300
C4 C5 1.383(2)
C6 C7 1.497(2)
C7 H7A 0.9700
C7 H7B 0.9700
C7 C8 1.528(2)
C8 H8A 0.9700
C8 H8B 0.9700
C8 C9 1.501(2)
C9 C10 1.378(2)
C9 C14 1.381(2)
C10 H10 0.9300
C10 C11 1.379(3)
C11 H11 0.9300
C11 C12 1.367(3)
C12 H12 0.9300
C12 C13 1.367(3)
C13 H13 0.9300
C13 C14 1.375(2)
C14 H14 0.9300

loop_
_geom_hbond_atom_site_label_D
_geom_hbond_atom_site_label_H
_geom_hbond_atom_site_label_A
_geom_hbond_distance_DH
_geom_hbond_distance_HA
_geom_hbond_distance_DA
_geom_hbond_angle_DHA
_geom_hbond_site_symmetry_A
N2 H2 O1 0.893(18) 2.097(18) 2.9459(18) 158.4(15) 2_656
N2 H2 O1 0.893(18) 2.112(17) 2.5653(17) 110.5(13) .

loop_
_geom_torsion_atom_site_label_1
_geom_torsion_atom_site_label_2
_geom_torsion_atom_site_label_3
_geom_torsion_atom_site_label_4
_geom_torsion
O1 N1 C1 C2 -176.21(14)
O1 N1 C5 N2 -3.76(18)
O1 N1 C5 C4 175.21(14)
O2 C6 C7 C8 82.21(19)
N1 C1 C2 C3 0.1(3)
N2 C6 C7 C8 -94.68(16)
C1 N1 C5 N2 177.30(13)
C1 N1 C5 C4 -3.7(2)
C1 C2 C3 C4 -1.7(2)
C2 C3 C4 C5 0.6(2)
C3 C4 C5 N1 2.1(2)
C3 C4 C5 N2 -179.13(14)
C5 N1 C1 C2 2.7(2)
C5 N2 C6 O2 0.0(3)
C5 N2 C6 C7 176.83(13)
C6 N2 C5 N1 -171.20(13)
C6 N2 C5 C4 9.9(2)
C6 C7 C8 C9 -179.87(13)
C7 C8 C9 C10 112.95(19)
C7 C8 C9 C14 -67.2(2)
C8 C9 C10 C11 -179.60(16)
C8 C9 C14 C13 179.12(15)
C9 C10 C11 C12 0.5(3)
C10 C9 C14 C13 -1.0(2)
C10 C11 C12 C13 -1.0(3)
C11 C12 C13 C14 0.6(3)
C12 C13 C14 C9 0.5(3)
C14 C9 C10 C11 0.5(3)
